data_2222417
loop_
_publ_author_name
'Yan, Yong'
'Mague, Joel T.'
'Donahue, James P.'

_publ_section_title
;
 A polymorph of tetraethylammonium chloride
;
_journal_coeditor_code PK2163
_journal_issue 7
_journal_name_full 'Acta Crystallographica Section E'
_journal_page_first o1491
_journal_paper_doi 10.1107/S160053680902042X
_journal_volume 65
_journal_year 2009
_chemical_formula_iupac 'C8 H20 N + , Cl -'
_chemical_formula_moiety 'C8 H20 N + , Cl -'
_chemical_formula_sum 'C8 H20 Cl N'
_chemical_formula_weight 165.70
_chemical_name_systematic
;
Tetraethylammonium chloride
;
_space_group_IT_number 14
_symmetry_cell_setting monoclinic
_symmetry_space_group_name_Hall '-P 2ybc'
_symmetry_space_group_name_H-M 'P 1 21/c 1'
_atom_sites_solution_hydrogens geom
_atom_sites_solution_primary direct
_atom_sites_solution_secondary difmap
_audit_creation_method SHELXL97
_cell_angle_alpha 90.00
_cell_angle_beta 91.378(3)
_cell_angle_gamma 90.00
_cell_formula_units_Z 4
_cell_length_a 8.429(2)
_cell_length_b 8.109(2)
_cell_length_c 14.499(4)
_cell_measurement_reflns_used 5930
_cell_measurement_temperature 100(2)
_cell_measurement_theta_max 28.46
_cell_measurement_theta_min 2.42
_cell_volume 990.7(4)
_computing_cell_refinement 'SAINT (Bruker 2008)'
_computing_data_collection 'APEX2 (Bruker, 2009)'
_computing_data_reduction 'SAINT (Bruker 2008)'
_computing_molecular_graphics 'SHELXTL (Sheldrick, 2008b)'
_computing_publication_material 'SHELXTL (Sheldrick, 2008b)'
_computing_structure_refinement 'SHELXL97 (Sheldrick, 2008b)'
_computing_structure_solution 'SHELXS97 (Sheldrick, 2008b)'
_diffrn_ambient_temperature 100(2)
_diffrn_measured_fraction_theta_full 0.986
_diffrn_measured_fraction_theta_max 0.986
_diffrn_measurement_device_type 'Bruker APEXII CCD'
_diffrn_measurement_method '\f and \w'
_diffrn_radiation_monochromator graphite
_diffrn_radiation_source 'fine-focus sealed tube'
_diffrn_radiation_type MoK\a
_diffrn_radiation_wavelength 0.71073
_diffrn_reflns_av_R_equivalents 0.0320
_diffrn_reflns_av_sigmaI/netI 0.0272
_diffrn_reflns_limit_h_max 10
_diffrn_reflns_limit_h_min -10
_diffrn_reflns_limit_k_max 10
_diffrn_reflns_limit_k_min -10
_diffrn_reflns_limit_l_max 18
_diffrn_reflns_limit_l_min -18
_diffrn_reflns_number 8314
_diffrn_reflns_theta_full 27.75
_diffrn_reflns_theta_max 27.75
_diffrn_reflns_theta_min 2.42
_exptl_absorpt_coefficient_mu 0.324
_exptl_absorpt_correction_T_max 0.963
_exptl_absorpt_correction_T_min 0.876
_exptl_absorpt_correction_type multi-scan
_exptl_absorpt_process_details '(SADABS; Sheldrick, 2008a)'
_exptl_crystal_colour colourless
_exptl_crystal_density_diffrn 1.111
_exptl_crystal_density_method 'not measured'
_exptl_crystal_description parallelepiped
_exptl_crystal_F_000 368
_exptl_crystal_size_max 0.20
_exptl_crystal_size_mid 0.14
_exptl_crystal_size_min 0.12
_refine_diff_density_max 0.332
_refine_diff_density_min -0.206
_refine_ls_extinction_method none
_refine_ls_goodness_of_fit_ref 1.033
_refine_ls_hydrogen_treatment constr
_refine_ls_matrix_type full
_refine_ls_number_parameters 95
_refine_ls_number_reflns 2302
_refine_ls_number_restraints 0
_refine_ls_restrained_S_all 1.033
_refine_ls_R_factor_all 0.0338
_refine_ls_R_factor_gt 0.0298
_refine_ls_shift/su_max 0.001
_refine_ls_shift/su_mean 0.000
_refine_ls_structure_factor_coef Fsqd
_refine_ls_weighting_details 'calc w = 1/[\s^2^(Fo^2^)+(0.0437P)^2^+0.2706P] where P=(Fo^2^+2Fc^2^)/3'
_refine_ls_weighting_scheme calc
_refine_ls_wR_factor_gt 0.0796
_refine_ls_wR_factor_ref 0.0828
_reflns_number_gt 2038
_reflns_number_total 2302
_reflns_threshold_expression I>2\s(I)
_cod_data_source_file pk2163.cif
_cod_data_source_block I
_cod_depositor_comments
;
The following automatic conversions were performed:

'_chemical_melting_point' value 'not measured' was changed to '?' -
the value is undefined or not given.

Automatic conversion script
Id: cif_fix_values 1646 2011-03-28 12:23:43Z adriana 

The following automatic conversions were performed:

'_chemical_melting_point' value 'not measured' was changed to '?' -
the value is undefined or not given.

Automatic conversion script
Id: cif_fix_values 1715 2011-07-08 13:25:40Z adriana 
;
_cod_original_sg_symbol_H-M 'P 21/c'
_cod_database_code 2222417
_cod_database_fobs_code 2222417

loop_
_symmetry_equiv_pos_as_xyz
'x, y, z'
'-x, y+1/2, -z+1/2'
'-x, -y, -z'
'x, -y-1/2, z-1/2'

loop_
_atom_site_type_symbol
_atom_site_label
_atom_site_fract_x
_atom_site_fract_y
_atom_site_fract_z
_atom_site_U_iso_or_equiv
_atom_site_adp_type
_atom_site_calc_flag
_atom_site_refinement_flags
_atom_site_occupancy
_atom_site_disorder_assembly
_atom_site_disorder_group
Cl Cl1 0.24449(3) 0.49267(3) 0.660880(18) 0.02030(10) Uani d . 1 . .
N N1 0.25555(10) 0.10663(10) 0.86208(6) 0.01401(19) Uani d . 1 . .
C C1 0.30638(13) 0.09217(13) 0.76286(7) 0.0177(2) Uani d . 1 . .
H H1A 0.4027 0.0225 0.7610 0.021 Uiso calc R 1 . .
H H1B 0.3350 0.2032 0.7402 0.021 Uiso calc R 1 . .
C C2 0.18066(15) 0.01931(15) 0.69818(8) 0.0252(3) Uani d . 1 . .
H H2A 0.1584 -0.0945 0.7166 0.038 Uiso calc R 1 . .
H H2B 0.2191 0.0203 0.6349 0.038 Uiso calc R 1 . .
H H2C 0.0833 0.0850 0.7012 0.038 Uiso calc R 1 . .
C C3 0.19934(13) -0.05808(13) 0.90007(8) 0.0182(2) Uani d . 1 . .
H H3A 0.1879 -0.0473 0.9676 0.022 Uiso calc R 1 . .
H H3B 0.0930 -0.0825 0.8730 0.022 Uiso calc R 1 . .
C C4 0.30819(14) -0.20341(14) 0.88139(8) 0.0232(2) Uani d . 1 . .
H H4A 0.3011 -0.2321 0.8157 0.035 Uiso calc R 1 . .
H H4B 0.2758 -0.2983 0.9183 0.035 Uiso calc R 1 . .
H H4C 0.4178 -0.1735 0.8981 0.035 Uiso calc R 1 . .
C C5 0.11843(12) 0.22872(13) 0.86575(7) 0.0176(2) Uani d . 1 . .
H H5A 0.1432 0.3248 0.8265 0.021 Uiso calc R 1 . .
H H5B 0.0218 0.1756 0.8393 0.021 Uiso calc R 1 . .
C C6 0.08328(14) 0.28976(15) 0.96222(8) 0.0251(3) Uani d . 1 . .
H H6A 0.0840 0.1963 1.0051 0.038 Uiso calc R 1 . .
H H6B -0.0213 0.3426 0.9619 0.038 Uiso calc R 1 . .
H H6C 0.1644 0.3697 0.9819 0.038 Uiso calc R 1 . .
C C7 0.39616(12) 0.16349(13) 0.92106(7) 0.0167(2) Uani d . 1 . .
H H7A 0.4806 0.0789 0.9185 0.020 Uiso calc R 1 . .
H H7B 0.3629 0.1720 0.9859 0.020 Uiso calc R 1 . .
C C8 0.46431(14) 0.32803(14) 0.89185(8) 0.0243(3) Uani d . 1 . .
H H8A 0.5208 0.3142 0.8340 0.036 Uiso calc R 1 . .
H H8B 0.5382 0.3684 0.9400 0.036 Uiso calc R 1 . .
H H8C 0.3780 0.4078 0.8827 0.036 Uiso calc R 1 . .

loop_
_atom_site_aniso_label
_atom_site_aniso_U_11
_atom_site_aniso_U_22
_atom_site_aniso_U_33
_atom_site_aniso_U_12
_atom_site_aniso_U_13
_atom_site_aniso_U_23
Cl1 0.01788(16) 0.02294(16) 0.02008(16) -0.00039(9) 0.00052(11) 0.00271(9)
N1 0.0142(4) 0.0146(4) 0.0132(4) 0.0006(3) 0.0001(3) 0.0003(3)
C1 0.0206(5) 0.0200(5) 0.0125(5) 0.0022(4) 0.0023(4) -0.0006(4)
C2 0.0280(6) 0.0301(6) 0.0174(6) 0.0023(5) -0.0054(5) -0.0035(4)
C3 0.0202(5) 0.0158(5) 0.0185(5) -0.0023(4) 0.0002(4) 0.0027(4)
C4 0.0281(6) 0.0158(5) 0.0256(6) 0.0021(4) -0.0023(5) 0.0008(4)
C5 0.0158(5) 0.0183(5) 0.0187(5) 0.0045(4) 0.0008(4) 0.0006(4)
C6 0.0265(6) 0.0276(6) 0.0214(6) 0.0090(5) 0.0053(4) -0.0007(4)
C7 0.0164(5) 0.0182(5) 0.0153(5) -0.0009(4) -0.0029(4) -0.0002(4)
C8 0.0249(6) 0.0224(6) 0.0253(6) -0.0062(5) -0.0035(5) 0.0013(4)

loop_
_atom_type_symbol
_atom_type_description
_atom_type_scat_dispersion_real
_atom_type_scat_dispersion_imag
_atom_type_scat_source
C C 0.0033 0.0016 'International Tables Vol C Tables 4.2.6.8 and 6.1.1.4'
H H 0.0000 0.0000 'International Tables Vol C Tables 4.2.6.8 and 6.1.1.4'
N N 0.0061 0.0033 'International Tables Vol C Tables 4.2.6.8 and 6.1.1.4'
Cl Cl 0.1484 0.1585 'International Tables Vol C Tables 4.2.6.8 and 6.1.1.4'

loop_
_geom_angle_atom_site_label_1
_geom_angle_atom_site_label_2
_geom_angle_atom_site_label_3
_geom_angle_site_symmetry_1
_geom_angle_site_symmetry_3
_geom_angle
_geom_angle_publ_flag
C1 N1 C7 . . 108.90(8) ?
C1 N1 C5 . . 108.39(8) ?
C7 N1 C5 . . 111.46(8) ?
C1 N1 C3 . . 111.88(8) ?
C7 N1 C3 . . 107.94(8) ?
C5 N1 C3 . . 108.30(8) ?
N1 C1 C2 . . 114.05(9) ?
N1 C1 H1A . . 108.7 ?
C2 C1 H1A . . 108.7 ?
N1 C1 H1B . . 108.7 ?
C2 C1 H1B . . 108.7 ?
H1A C1 H1B . . 107.6 ?
C1 C2 H2A . . 109.5 ?
C1 C2 H2B . . 109.5 ?
H2A C2 H2B . . 109.5 ?
C1 C2 H2C . . 109.5 ?
H2A C2 H2C . . 109.5 ?
H2B C2 H2C . . 109.5 ?
C4 C3 N1 . . 114.85(9) ?
C4 C3 H3A . . 108.6 ?
N1 C3 H3A . . 108.6 ?
C4 C3 H3B . . 108.6 ?
N1 C3 H3B . . 108.6 ?
H3A C3 H3B . . 107.5 ?
C3 C4 H4A . . 109.5 ?
C3 C4 H4B . . 109.5 ?
H4A C4 H4B . . 109.5 ?
C3 C4 H4C . . 109.5 ?
H4A C4 H4C . . 109.5 ?
H4B C4 H4C . . 109.5 ?
C6 C5 N1 . . 114.12(9) ?
C6 C5 H5A . . 108.7 ?
N1 C5 H5A . . 108.7 ?
C6 C5 H5B . . 108.7 ?
N1 C5 H5B . . 108.7 ?
H5A C5 H5B . . 107.6 ?
C5 C6 H6A . . 109.5 ?
C5 C6 H6B . . 109.5 ?
H6A C6 H6B . . 109.5 ?
C5 C6 H6C . . 109.5 ?
H6A C6 H6C . . 109.5 ?
H6B C6 H6C . . 109.5 ?
N1 C7 C8 . . 113.96(8) ?
N1 C7 H7A . . 108.8 ?
C8 C7 H7A . . 108.8 ?
N1 C7 H7B . . 108.8 ?
C8 C7 H7B . . 108.8 ?
H7A C7 H7B . . 107.7 ?
C7 C8 H8A . . 109.5 ?
C7 C8 H8B . . 109.5 ?
H8A C8 H8B . . 109.5 ?
C7 C8 H8C . . 109.5 ?
H8A C8 H8C . . 109.5 ?
H8B C8 H8C . . 109.5 ?

loop_
_geom_bond_atom_site_label_1
_geom_bond_atom_site_label_2
_geom_bond_site_symmetry_2
_geom_bond_distance
_geom_bond_publ_flag
N1 C1 . 1.5153(13) ?
N1 C7 . 1.5165(13) ?
N1 C5 . 1.5238(13) ?
N1 C3 . 1.5246(13) ?
C1 C2 . 1.5178(16) ?
C1 H1A . 0.9900 ?
C1 H1B . 0.9900 ?
C2 H2A . 0.9800 ?
C2 H2B . 0.9800 ?
C2 H2C . 0.9800 ?
C3 C4 . 1.5219(15) ?
C3 H3A . 0.9900 ?
C3 H3B . 0.9900 ?
C4 H4A . 0.9800 ?
C4 H4B . 0.9800 ?
C4 H4C . 0.9800 ?
C5 C6 . 1.5197(16) ?
C5 H5A . 0.9900 ?
C5 H5B . 0.9900 ?
C6 H6A . 0.9800 ?
C6 H6B . 0.9800 ?
C6 H6C . 0.9800 ?
C7 C8 . 1.5170(15) ?
C7 H7A . 0.9900 ?
C7 H7B . 0.9900 ?
C8 H8A . 0.9800 ?
C8 H8B . 0.9800 ?
C8 H8C . 0.9800 ?

loop_
_geom_torsion_atom_site_label_1
_geom_torsion_atom_site_label_2
_geom_torsion_atom_site_label_3
_geom_torsion_atom_site_label_4
_geom_torsion_site_symmetry_1
_geom_torsion_site_symmetry_2
_geom_torsion_site_symmetry_3
_geom_torsion_site_symmetry_4
_geom_torsion
_geom_torsion_publ_flag
C7 N1 C1 C2 . . . . 174.07(9) ?
C5 N1 C1 C2 . . . . -64.51(11) ?
C3 N1 C1 C2 . . . . 54.83(11) ?
C1 N1 C3 C4 . . . . 47.32(11) ?
C7 N1 C3 C4 . . . . -72.47(11) ?
C5 N1 C3 C4 . . . . 166.71(9) ?
C1 N1 C5 C6 . . . . -164.83(9) ?
C7 N1 C5 C6 . . . . -45.00(12) ?
C3 N1 C5 C6 . . . . 73.60(11) ?
C1 N1 C7 C8 . . . . 58.94(11) ?
C5 N1 C7 C8 . . . . -60.59(11) ?
C3 N1 C7 C8 . . . . -179.40(9) ?

loop_
_cod_related_entry_id
_cod_related_entry_database
_cod_related_entry_code
1 ChemSpider 5733
